data_4025781
loop_
_publ_author_name
'Manas K. Ghorai'
'Sandipan Halder'
'Raj Kumar Das'

_publ_section_title
;
 Domino Imino-Aldol-Aza-Michael Reaction: One-Pot Diastereo- and
 Enantioselective Synthesis of Piperidines
;
_journal_name_full 'Journal of Organic Chemistry'
_journal_page_first 7061
_journal_page_last 7072
_journal_paper_doi 10.1021/jo101680f
_journal_volume 75
_journal_year 2010
_chemical_formula_sum 'C27 H33 N O5 S'
_chemical_formula_weight 483.60
_chemical_name_systematic
;
 ?
;
_space_group_IT_number 14
_symmetry_cell_setting monoclinic
_symmetry_space_group_name_Hall '-P 2ybc'
_symmetry_space_group_name_H-M 'P 1 21/c 1'
_atom_sites_solution_hydrogens geom
_atom_sites_solution_primary direct
_atom_sites_solution_secondary difmap
_audit_creation_method SHELXL-97
_cell_angle_alpha 90.000
_cell_angle_beta 108.403(5)
_cell_angle_gamma 90.000
_cell_formula_units_Z 4
_cell_length_a 15.999(5)
_cell_length_b 7.976(4)
_cell_length_c 20.253(6)
_cell_measurement_reflns_used 999
_cell_measurement_temperature 100(2)
_cell_measurement_theta_max 26.50
_cell_measurement_theta_min 2.12
_cell_volume 2452.3(16)
_computing_cell_refinement 'SAINT 6.45 ( Bruker, 2003)'
_computing_data_collection 'SMART 5.628 (Bruker, 2003)'
_computing_data_reduction 'SAINT 6.45 ( Bruker, 2003)'
_computing_molecular_graphics 'Diamond 2.1e'
_computing_structure_refinement 'SHELXL-97 (Sheldrick, 1997)'
_computing_structure_solution 'SIR 97'
_diffrn_ambient_temperature 100(2)
_diffrn_measured_fraction_theta_full 0.976
_diffrn_measured_fraction_theta_max 0.976
_diffrn_measurement_device_type 'Bruker SMART APEX'
_diffrn_measurement_method /w-scans
_diffrn_radiation_monochromator graphite
_diffrn_radiation_source 'fine-focus sealed tube'
_diffrn_radiation_type MoK\a
_diffrn_radiation_wavelength 0.71069
_diffrn_reflns_av_R_equivalents 0.0646
_diffrn_reflns_av_sigmaI/netI 0.0724
_diffrn_reflns_limit_h_max 20
_diffrn_reflns_limit_h_min -13
_diffrn_reflns_limit_k_max 9
_diffrn_reflns_limit_k_min -10
_diffrn_reflns_limit_l_max 22
_diffrn_reflns_limit_l_min -25
_diffrn_reflns_number 13197
_diffrn_reflns_theta_full 26.50
_diffrn_reflns_theta_max 26.50
_diffrn_reflns_theta_min 2.12
_exptl_absorpt_coefficient_mu 0.170
_exptl_absorpt_correction_T_max 0.9782
_exptl_absorpt_correction_T_min 0.9683
_exptl_absorpt_correction_type empirical
_exptl_absorpt_process_details 'SADABAS 2.10 (Bruker 2003)'
_exptl_crystal_colour colorless
_exptl_crystal_density_diffrn 1.310
_exptl_crystal_density_method 'not measured'
_exptl_crystal_description prism
_exptl_crystal_F_000 1032
_exptl_crystal_size_max 0.19
_exptl_crystal_size_mid 0.15
_exptl_crystal_size_min 0.13
_refine_diff_density_max 1.395
_refine_diff_density_min -0.550
_refine_diff_density_rms 0.099
_refine_ls_extinction_method none
_refine_ls_goodness_of_fit_ref 1.048
_refine_ls_hydrogen_treatment mixed
_refine_ls_matrix_type full
_refine_ls_number_parameters 311
_refine_ls_number_reflns 4958
_refine_ls_number_restraints 0
_refine_ls_restrained_S_all 1.048
_refine_ls_R_factor_all 0.0916
_refine_ls_R_factor_gt 0.0638
_refine_ls_shift/su_max 0.000
_refine_ls_shift/su_mean 0.000
_refine_ls_structure_factor_coef Fsqd
_refine_ls_weighting_details 'calc w=1/[\s^2^(Fo^2^)+(0.1053P)^2^+0.5833P] where P=(Fo^2^+2Fc^2^)/3'
_refine_ls_weighting_scheme calc
_refine_ls_wR_factor_gt 0.1640
_refine_ls_wR_factor_ref 0.1866
_reflns_number_gt 3542
_reflns_number_total 4958
_reflns_threshold_expression >2sigma(I)
_cod_data_source_file jo101680f_si_002_6.cif
_cod_data_source_block Compound18a
_cod_database_code 4025781

loop_
_symmetry_equiv_pos_as_xyz
'x, y, z'
'-x, y+1/2, -z+1/2'
'-x, -y, -z'
'x, -y-1/2, z-1/2'

loop_
_atom_site_label
_atom_site_type_symbol
_atom_site_fract_x
_atom_site_fract_y
_atom_site_fract_z
_atom_site_U_iso_or_equiv
_atom_site_adp_type
_atom_site_occupancy
_atom_site_symmetry_multiplicity
_atom_site_calc_flag
_atom_site_refinement_flags
_atom_site_disorder_assembly
_atom_site_disorder_group
S1 S 0.09941(4) -0.15221(8) 0.20562(3) 0.0230(2) Uani 1 1 d . . .
O1 O 0.13438(12) -0.3094(2) 0.19326(10) 0.0287(4) Uani 1 1 d . . .
O2 O 0.01492(11) -0.0984(3) 0.16092(10) 0.0298(5) Uani 1 1 d . . .
O3 O 0.27021(16) 0.3480(3) 0.35433(12) 0.0415(6) Uani 1 1 d . . .
O4 O 0.38470(13) 0.1362(4) 0.42176(11) 0.0507(7) Uani 1 1 d . . .
O5 O 0.36995(13) -0.1256(3) 0.37884(11) 0.0472(6) Uani 1 1 d . . .
N1 N 0.17059(13) -0.0091(3) 0.20218(12) 0.0248(5) Uani 1 1 d . . .
C1 C 0.2292(3) 0.3118(4) 0.01089(19) 0.0495(9) Uani 1 1 d . . .
H1 H 0.2489 0.3394 -0.0263 0.059 Uiso 1 1 calc R . .
C2 C 0.2705(2) 0.3790(4) 0.07566(18) 0.0428(8) Uani 1 1 d . . .
H2 H 0.3173 0.4529 0.0819 0.051 Uiso 1 1 calc R . .
C3 C 0.24211(19) 0.3365(4) 0.13186(17) 0.0340(7) Uani 1 1 d . . .
H3 H 0.2693 0.3842 0.1752 0.041 Uiso 1 1 calc R . .
C4 C 0.17383(17) 0.2238(3) 0.12360(14) 0.0266(6) Uani 1 1 d . . .
C5 C 0.1319(2) 0.1587(4) 0.05728(15) 0.0344(7) Uani 1 1 d . . .
H5 H 0.0853 0.0842 0.0508 0.041 Uiso 1 1 calc R . .
C6 C 0.1590(3) 0.2038(4) 0.00081(17) 0.0456(8) Uani 1 1 d . . .
H6 H 0.1300 0.1615 -0.0433 0.055 Uiso 1 1 calc R . .
C7 C 0.14111(17) 0.1655(3) 0.18329(14) 0.0244(6) Uani 1 1 d . . .
H7 H 0.0766 0.1634 0.1652 0.029 Uiso 1 1 calc R . .
C8 C 0.16639(18) 0.2804(4) 0.24691(15) 0.0301(6) Uani 1 1 d . . .
H8A H 0.1740 0.3931 0.2318 0.036 Uiso 1 1 calc R . .
H8B H 0.1178 0.2833 0.2658 0.036 Uiso 1 1 calc R . .
C9 C 0.24746(18) 0.2326(4) 0.30345(14) 0.0292(6) Uani 1 1 d . . .
C10 C 0.28840(16) 0.0831(4) 0.30659(14) 0.0286(6) Uani 1 1 d . . .
C11 C 0.26271(15) -0.0388(3) 0.24648(13) 0.0236(6) Uani 1 1 d . . .
H11 H 0.2643 -0.1509 0.2666 0.028 Uiso 1 1 calc R . .
C12 C 0.09674(15) -0.1580(3) 0.29193(14) 0.0230(6) Uani 1 1 d . . .
C13 C 0.14708(16) -0.2741(3) 0.33889(15) 0.0273(6) Uani 1 1 d . . .
H13 H 0.1817 -0.3513 0.3249 0.033 Uiso 1 1 calc R . .
C14 C 0.14505(17) -0.2736(4) 0.40698(14) 0.0279(6) Uani 1 1 d . . .
H14 H 0.1791 -0.3509 0.4386 0.033 Uiso 1 1 calc R . .
C15 C 0.09374(17) -0.1613(3) 0.42881(14) 0.0272(6) Uani 1 1 d . . .
C16 C 0.04310(17) -0.0462(4) 0.38088(14) 0.0281(6) Uani 1 1 d . . .
H16 H 0.0080 0.0301 0.3948 0.034 Uiso 1 1 calc R . .
C17 C 0.04437(16) -0.0441(3) 0.31289(14) 0.0251(6) Uani 1 1 d . . .
H17 H 0.0103 0.0331 0.2813 0.030 Uiso 1 1 calc R . .
C18 C 0.0912(2) -0.1631(4) 0.50287(15) 0.0353(7) Uani 1 1 d . . .
H18A H 0.0525 -0.0763 0.5086 0.053 Uiso 1 1 calc R . .
H18B H 0.1494 -0.1442 0.5344 0.053 Uiso 1 1 calc R . .
H18C H 0.0701 -0.2700 0.5126 0.053 Uiso 1 1 calc R . .
C19 C 0.35226(18) 0.0369(4) 0.37326(16) 0.0380(7) Uani 1 1 d . . .
C20 C 0.4344(3) -0.1795(7) 0.4440(2) 0.0703(14) Uani 1 1 d . . .
H20A H 0.4912 -0.1288 0.4490 0.084 Uiso 1 1 calc R . .
H20B H 0.4158 -0.1446 0.4831 0.084 Uiso 1 1 calc R . .
C21 C 0.4411(6) -0.3488(9) 0.4431(3) 0.170(4) Uani 1 1 d . . .
H21A H 0.4827 -0.3863 0.4860 0.255 Uiso 1 1 calc R . .
H21B H 0.4606 -0.3820 0.4049 0.255 Uiso 1 1 calc R . .
H21C H 0.3845 -0.3979 0.4379 0.255 Uiso 1 1 calc R . .
C22 C 0.32727(16) -0.0416(3) 0.20341(14) 0.0255(6) Uani 1 1 d . . .
H22 H 0.3321 0.0731 0.1876 0.031 Uiso 1 1 calc R . .
C23 C 0.41974(17) -0.0995(4) 0.24675(15) 0.0340(7) Uani 1 1 d . . .
H23A H 0.4427 -0.0243 0.2860 0.041 Uiso 1 1 calc R . .
H23B H 0.4161 -0.2108 0.2649 0.041 Uiso 1 1 calc R . .
C24 C 0.48280(19) -0.1028(5) 0.20375(17) 0.0439(8) Uani 1 1 d . . .
H24A H 0.4922 0.0109 0.1906 0.053 Uiso 1 1 calc R . .
H24B H 0.5392 -0.1471 0.2321 0.053 Uiso 1 1 calc R . .
C25 C 0.44835(19) -0.2083(4) 0.13885(17) 0.0405(7) Uani 1 1 d . . .
H25A H 0.4469 -0.3251 0.1518 0.049 Uiso 1 1 calc R . .
H25B H 0.4877 -0.1984 0.1111 0.049 Uiso 1 1 calc R . .
C26 C 0.35535(19) -0.1520(4) 0.09539(16) 0.0350(7) Uani 1 1 d . . .
H26A H 0.3580 -0.0401 0.0775 0.042 Uiso 1 1 calc R . .
H26B H 0.3327 -0.2270 0.0561 0.042 Uiso 1 1 calc R . .
C27 C 0.29349(17) -0.1524(4) 0.13911(15) 0.0300(6) Uani 1 1 d . . .
H27A H 0.2869 -0.2663 0.1535 0.036 Uiso 1 1 calc R . .
H27B H 0.2359 -0.1130 0.1110 0.036 Uiso 1 1 calc R . .
H1O3 H 0.319(3) 0.307(6) 0.383(3) 0.089(17) Uiso 1 1 d . . .

loop_
_atom_site_aniso_label
_atom_site_aniso_U_11
_atom_site_aniso_U_22
_atom_site_aniso_U_33
_atom_site_aniso_U_23
_atom_site_aniso_U_13
_atom_site_aniso_U_12
S1 0.0218(3) 0.0211(4) 0.0265(4) -0.0024(3) 0.0081(3) -0.0027(2)
O1 0.0352(10) 0.0199(10) 0.0338(11) -0.0036(8) 0.0150(8) -0.0029(8)
O2 0.0236(9) 0.0348(11) 0.0287(10) -0.0030(8) 0.0053(8) -0.0034(8)
O3 0.0496(14) 0.0434(14) 0.0357(13) -0.0167(10) 0.0194(11) -0.0117(11)
O4 0.0298(11) 0.093(2) 0.0277(12) -0.0167(12) 0.0075(9) -0.0080(11)
O5 0.0316(11) 0.0759(18) 0.0326(12) 0.0136(12) 0.0080(9) 0.0142(11)
N1 0.0220(10) 0.0207(12) 0.0299(12) 0.0025(9) 0.0055(9) 0.0010(8)
C1 0.080(2) 0.0336(19) 0.052(2) 0.0111(16) 0.046(2) 0.0187(17)
C2 0.0485(18) 0.0309(17) 0.058(2) 0.0109(15) 0.0301(16) 0.0050(14)
C3 0.0365(15) 0.0277(16) 0.0401(17) 0.0045(13) 0.0156(13) 0.0043(12)
C4 0.0342(14) 0.0189(13) 0.0272(14) 0.0016(11) 0.0104(11) 0.0060(11)
C5 0.0448(16) 0.0241(15) 0.0324(16) 0.0018(12) 0.0096(13) 0.0069(12)
C6 0.077(2) 0.0336(18) 0.0276(16) 0.0004(13) 0.0190(16) 0.0187(17)
C7 0.0271(13) 0.0182(13) 0.0279(14) 0.0033(10) 0.0087(11) 0.0029(10)
C8 0.0395(15) 0.0219(14) 0.0331(16) -0.0018(12) 0.0175(12) -0.0006(11)
C9 0.0328(14) 0.0328(16) 0.0269(14) -0.0057(12) 0.0165(11) -0.0091(12)
C10 0.0263(13) 0.0370(17) 0.0250(14) -0.0020(12) 0.0115(11) -0.0050(11)
C11 0.0206(11) 0.0225(14) 0.0271(14) 0.0034(11) 0.0065(10) 0.0006(10)
C12 0.0206(12) 0.0198(13) 0.0279(14) -0.0015(11) 0.0068(10) -0.0036(9)
C13 0.0243(12) 0.0225(14) 0.0345(15) 0.0012(12) 0.0083(11) 0.0011(10)
C14 0.0258(12) 0.0269(15) 0.0298(15) 0.0065(12) 0.0071(11) 0.0003(11)
C15 0.0251(13) 0.0273(15) 0.0282(14) 0.0007(11) 0.0071(11) -0.0035(10)
C16 0.0277(13) 0.0285(15) 0.0300(15) 0.0004(12) 0.0119(11) 0.0024(11)
C17 0.0237(12) 0.0239(14) 0.0266(14) 0.0021(11) 0.0061(10) 0.0022(10)
C18 0.0397(16) 0.0358(17) 0.0310(16) 0.0038(13) 0.0121(13) 0.0010(13)
C19 0.0225(13) 0.060(2) 0.0343(17) -0.0002(16) 0.0131(12) -0.0006(14)
C20 0.051(2) 0.120(4) 0.036(2) 0.024(2) 0.0085(16) 0.034(2)
C21 0.259(10) 0.161(7) 0.043(3) -0.021(4) -0.018(4) 0.136(7)
C22 0.0251(12) 0.0239(14) 0.0278(14) 0.0015(11) 0.0086(11) 0.0007(10)
C23 0.0242(13) 0.0434(18) 0.0346(16) -0.0034(14) 0.0097(12) -0.0007(12)
C24 0.0252(14) 0.061(2) 0.0463(19) -0.0035(17) 0.0124(13) 0.0001(14)
C25 0.0365(15) 0.0445(19) 0.0467(19) 0.0022(15) 0.0221(14) 0.0079(14)
C26 0.0358(15) 0.0375(18) 0.0329(16) -0.0012(13) 0.0126(13) 0.0045(12)
C27 0.0264(13) 0.0307(16) 0.0321(15) -0.0003(12) 0.0080(11) 0.0026(11)

loop_
_atom_type_symbol
_atom_type_description
_atom_type_scat_dispersion_real
_atom_type_scat_dispersion_imag
_atom_type_scat_source
C C 0.0033 0.0016 'International Tables Vol C Tables 4.2.6.8 and 6.1.1.4'
H H 0.0000 0.0000 'International Tables Vol C Tables 4.2.6.8 and 6.1.1.4'
N N 0.0061 0.0033 'International Tables Vol C Tables 4.2.6.8 and 6.1.1.4'
O O 0.0106 0.0060 'International Tables Vol C Tables 4.2.6.8 and 6.1.1.4'
S S 0.1246 0.1234 'International Tables Vol C Tables 4.2.6.8 and 6.1.1.4'

loop_
_geom_angle_atom_site_label_1
_geom_angle_atom_site_label_2
_geom_angle_atom_site_label_3
_geom_angle
_geom_angle_site_symmetry_1
_geom_angle_site_symmetry_3
_geom_angle_publ_flag
O1 S1 O2 119.70(12) . . ?
O1 S1 N1 106.86(11) . . ?
O2 S1 N1 107.19(12) . . ?
O1 S1 C12 106.53(12) . . ?
O2 S1 C12 108.71(11) . . ?
N1 S1 C12 107.28(11) . . ?
C19 O5 C20 115.9(3) . . ?
C7 N1 C11 118.7(2) . . ?
C7 N1 S1 119.98(17) . . ?
C11 N1 S1 115.91(17) . . ?
C2 C1 C6 120.5(3) . . ?
C1 C2 C3 120.1(3) . . ?
C4 C3 C2 120.5(3) . . ?
C3 C4 C5 118.6(3) . . ?
C3 C4 C7 123.7(2) . . ?
C5 C4 C7 117.7(2) . . ?
C6 C5 C4 120.9(3) . . ?
C1 C6 C5 119.3(3) . . ?
N1 C7 C8 111.6(2) . . ?
N1 C7 C4 109.2(2) . . ?
C8 C7 C4 114.7(2) . . ?
C9 C8 C7 115.5(2) . . ?
O3 C9 C10 123.9(3) . . ?
O3 C9 C8 112.0(3) . . ?
C10 C9 C8 123.7(3) . . ?
C9 C10 C19 116.9(3) . . ?
C9 C10 C11 121.7(2) . . ?
C19 C10 C11 121.1(3) . . ?
N1 C11 C10 110.5(2) . . ?
N1 C11 C22 112.0(2) . . ?
C10 C11 C22 113.8(2) . . ?
C13 C12 C17 120.1(3) . . ?
C13 C12 S1 120.4(2) . . ?
C17 C12 S1 119.4(2) . . ?
C12 C13 C14 119.2(3) . . ?
C15 C14 C13 121.5(2) . . ?
C14 C15 C16 118.6(3) . . ?
C14 C15 C18 121.1(2) . . ?
C16 C15 C18 120.3(2) . . ?
C17 C16 C15 120.8(2) . . ?
C16 C17 C12 119.7(2) . . ?
O4 C19 O5 122.2(3) . . ?
O4 C19 C10 124.6(3) . . ?
O5 C19 C10 113.2(3) . . ?
C21 C20 O5 108.5(4) . . ?
C27 C22 C23 109.4(2) . . ?
C27 C22 C11 111.7(2) . . ?
C23 C22 C11 112.1(2) . . ?
C24 C23 C22 111.7(2) . . ?
C25 C24 C23 112.4(3) . . ?
C24 C25 C26 110.9(2) . . ?
C27 C26 C25 110.8(2) . . ?
C26 C27 C22 112.1(2) . . ?

loop_
_geom_bond_atom_site_label_1
_geom_bond_atom_site_label_2
_geom_bond_distance
_geom_bond_site_symmetry_2
_geom_bond_publ_flag
S1 O1 1.427(2) . ?
S1 O2 1.4346(19) . ?
S1 N1 1.629(2) . ?
S1 C12 1.763(3) . ?
O3 C9 1.343(3) . ?
O4 C19 1.240(4) . ?
O5 C19 1.324(4) . ?
O5 C20 1.460(4) . ?
N1 C7 1.482(3) . ?
N1 C11 1.483(3) . ?
C1 C2 1.377(5) . ?
C1 C6 1.378(5) . ?
C2 C3 1.394(4) . ?
C3 C4 1.383(4) . ?
C4 C5 1.398(4) . ?
C4 C7 1.534(4) . ?
C5 C6 1.392(4) . ?
C7 C8 1.528(4) . ?
C8 C9 1.484(4) . ?
C9 C10 1.352(4) . ?
C10 C19 1.460(4) . ?
C10 C11 1.510(4) . ?
C11 C22 1.548(4) . ?
C12 C13 1.388(4) . ?
C12 C17 1.390(4) . ?
C13 C14 1.390(4) . ?
C14 C15 1.379(4) . ?
C15 C16 1.395(4) . ?
C15 C18 1.513(4) . ?
C16 C17 1.384(4) . ?
C20 C21 1.355(8) . ?
C22 C27 1.525(4) . ?
C22 C23 1.534(4) . ?
C23 C24 1.527(4) . ?
C24 C25 1.510(5) . ?
C25 C26 1.537(4) . ?
C26 C27 1.522(4) . ?

loop_
_geom_torsion_atom_site_label_1
_geom_torsion_atom_site_label_2
_geom_torsion_atom_site_label_3
_geom_torsion_atom_site_label_4
_geom_torsion
_geom_torsion_site_symmetry_1
_geom_torsion_site_symmetry_2
_geom_torsion_site_symmetry_3
_geom_torsion_site_symmetry_4
_geom_torsion_publ_flag
O1 S1 N1 C7 154.21(19) . . . . ?
O2 S1 N1 C7 24.7(2) . . . . ?
C12 S1 N1 C7 -91.9(2) . . . . ?
O1 S1 N1 C11 -51.9(2) . . . . ?
O2 S1 N1 C11 178.60(18) . . . . ?
C12 S1 N1 C11 62.0(2) . . . . ?
C6 C1 C2 C3 0.8(5) . . . . ?
C1 C2 C3 C4 1.5(5) . . . . ?
C2 C3 C4 C5 -2.3(4) . . . . ?
C2 C3 C4 C7 177.6(3) . . . . ?
C3 C4 C5 C6 1.0(4) . . . . ?
C7 C4 C5 C6 -179.0(3) . . . . ?
C2 C1 C6 C5 -2.1(5) . . . . ?
C4 C5 C6 C1 1.2(4) . . . . ?
C11 N1 C7 C8 -48.5(3) . . . . ?
S1 N1 C7 C8 104.6(2) . . . . ?
C11 N1 C7 C4 79.3(3) . . . . ?
S1 N1 C7 C4 -127.6(2) . . . . ?
C3 C4 C7 N1 -106.4(3) . . . . ?
C5 C4 C7 N1 73.5(3) . . . . ?
C3 C4 C7 C8 19.6(4) . . . . ?
C5 C4 C7 C8 -160.4(2) . . . . ?
N1 C7 C8 C9 29.6(3) . . . . ?
C4 C7 C8 C9 -95.2(3) . . . . ?
C7 C8 C9 O3 173.8(2) . . . . ?
C7 C8 C9 C10 -12.3(4) . . . . ?
O3 C9 C10 C19 9.1(4) . . . . ?
C8 C9 C10 C19 -164.1(2) . . . . ?
O3 C9 C10 C11 -177.2(2) . . . . ?
C8 C9 C10 C11 9.6(4) . . . . ?
C7 N1 C11 C10 44.8(3) . . . . ?
S1 N1 C11 C10 -109.4(2) . . . . ?
C7 N1 C11 C22 -83.2(3) . . . . ?
S1 N1 C11 C22 122.7(2) . . . . ?
C9 C10 C11 N1 -24.1(3) . . . . ?
C19 C10 C11 N1 149.4(2) . . . . ?
C9 C10 C11 C22 102.9(3) . . . . ?
C19 C10 C11 C22 -83.6(3) . . . . ?
O1 S1 C12 C13 18.3(2) . . . . ?
O2 S1 C12 C13 148.5(2) . . . . ?
N1 S1 C12 C13 -95.9(2) . . . . ?
O1 S1 C12 C17 -162.3(2) . . . . ?
O2 S1 C12 C17 -32.1(2) . . . . ?
N1 S1 C12 C17 83.5(2) . . . . ?
C17 C12 C13 C14 -0.7(4) . . . . ?
S1 C12 C13 C14 178.71(19) . . . . ?
C12 C13 C14 C15 0.5(4) . . . . ?
C13 C14 C15 C16 0.0(4) . . . . ?
C13 C14 C15 C18 179.3(2) . . . . ?
C14 C15 C16 C17 -0.2(4) . . . . ?
C18 C15 C16 C17 -179.5(3) . . . . ?
C15 C16 C17 C12 0.0(4) . . . . ?
C13 C12 C17 C16 0.5(4) . . . . ?
S1 C12 C17 C16 -178.9(2) . . . . ?
C20 O5 C19 O4 -3.8(4) . . . . ?
C20 O5 C19 C10 179.1(3) . . . . ?
C9 C10 C19 O4 -15.7(4) . . . . ?
C11 C10 C19 O4 170.5(3) . . . . ?
C9 C10 C19 O5 161.3(2) . . . . ?
C11 C10 C19 O5 -12.5(4) . . . . ?
C19 O5 C20 C21 176.4(5) . . . . ?
N1 C11 C22 C27 -47.8(3) . . . . ?
C10 C11 C22 C27 -174.0(2) . . . . ?
N1 C11 C22 C23 -171.0(2) . . . . ?
C10 C11 C22 C23 62.8(3) . . . . ?
C27 C22 C23 C24 55.2(3) . . . . ?
C11 C22 C23 C24 179.7(2) . . . . ?
C22 C23 C24 C25 -55.0(4) . . . . ?
C23 C24 C25 C26 53.9(4) . . . . ?
C24 C25 C26 C27 -54.5(4) . . . . ?
C25 C26 C27 C22 57.0(3) . . . . ?
C23 C22 C27 C26 -56.9(3) . . . . ?
C11 C22 C27 C26 178.4(2) . . . . ?
